data_4500346
loop_
_publ_author_name
'Nunes, Giovana G.'
'Seisenbaeva, Gulaim A.'
'Kessler, Vadim G.'

_publ_section_title
;
 Crystal Engineering of Nanomorphology for Complex Oxide Materials via
 Thermal Decomposition of Metal&#x2212;Organic Frameworks. Case Study of
 Sodium Tantalate
;
_journal_issue 4
_journal_name_full 'Crystal Growth &amp; Design'
_journal_page_first 1238
_journal_paper_doi 10.1021/cg101456w
_journal_volume 11
_journal_year 2011
_chemical_formula_sum 'C60 H144 Na4 O32 Ta4'
_chemical_formula_weight 2193.51
_chemical_name_systematic
; 
 ? 
;
_space_group_IT_number 2
_symmetry_cell_setting triclinic
_symmetry_space_group_name_Hall '-P 1'
_symmetry_space_group_name_H-M 'P -1'
_atom_sites_solution_hydrogens geom
_atom_sites_solution_primary direct
_atom_sites_solution_secondary difmap
_audit_creation_method SHELXL-97
_cell_angle_alpha 98.589(4)
_cell_angle_beta 92.109(4)
_cell_angle_gamma 111.937(3)
_cell_formula_units_Z 1
_cell_length_a 11.579(2)
_cell_length_b 12.429(3)
_cell_length_c 16.887(4)
_cell_measurement_reflns_used 869(I>4sigma(I))
_cell_measurement_temperature 295(2)
_cell_measurement_theta_max 28.37
_cell_measurement_theta_min 1.79
_cell_volume 2217.7(8)
_computing_cell_refinement 'Bruker SAINTPLUS'
_computing_data_collection 'Bruker SMART'
_computing_data_reduction 'Bruker SAINTPLUS'
_computing_molecular_graphics 'Bruker SHELXTL-NT'
_computing_publication_material 'Bruker SHELXTL-NT'
_computing_structure_refinement 'SHELXL-97 (Sheldrick, 1997)'
_computing_structure_solution 'SHELXS-97 (Sheldrick, 1990)'
_diffrn_ambient_temperature 295(2)
_diffrn_measured_fraction_theta_full 0.764
_diffrn_measured_fraction_theta_max 0.764
_diffrn_measurement_device_type 'Bruker SMART CCD 1k'
_diffrn_measurement_method 'Bruker SMART'
_diffrn_radiation_monochromator graphite
_diffrn_radiation_source 'fine-focus sealed tube'
_diffrn_radiation_type MoK\a
_diffrn_radiation_wavelength 0.71073
_diffrn_reflns_av_R_equivalents 0.0000
_diffrn_reflns_av_sigmaI/netI 0.0070
_diffrn_reflns_limit_h_max 11
_diffrn_reflns_limit_h_min -11
_diffrn_reflns_limit_k_max 6
_diffrn_reflns_limit_k_min -12
_diffrn_reflns_limit_l_max 14
_diffrn_reflns_limit_l_min -13
_diffrn_reflns_number 3643
_diffrn_reflns_theta_full 21.00
_diffrn_reflns_theta_max 21.00
_diffrn_reflns_theta_min 1.79
_exptl_absorpt_coefficient_mu 5.009
_exptl_absorpt_correction_T_max 0.6343
_exptl_absorpt_correction_T_min 0.2731
_exptl_absorpt_correction_type empirical
_exptl_absorpt_process_details 'Bruker SADABS'
_exptl_crystal_colour coulorless
_exptl_crystal_density_diffrn 1.642
_exptl_crystal_density_meas ?
_exptl_crystal_density_method 'not measured'
_exptl_crystal_description needle
_exptl_crystal_F_000 1096
_exptl_crystal_size_max 0.35
_exptl_crystal_size_mid 0.15
_exptl_crystal_size_min 0.10
_refine_diff_density_max 2.598
_refine_diff_density_min -2.862
_refine_diff_density_rms 0.194
_refine_ls_extinction_method none
_refine_ls_goodness_of_fit_ref 1.169
_refine_ls_hydrogen_treatment constr
_refine_ls_matrix_type full
_refine_ls_number_parameters 451
_refine_ls_number_reflns 3643
_refine_ls_number_restraints 446
_refine_ls_restrained_S_all 1.122
_refine_ls_R_factor_all 0.0550
_refine_ls_R_factor_gt 0.0537
_refine_ls_shift/su_max 0.001
_refine_ls_shift/su_mean 0.000
_refine_ls_structure_factor_coef Fsqd
_refine_ls_weighting_details 'calc w=1/[\s^2^(Fo^2^)+(0.1422P)^2^+0.0000P] where P=(Fo^2^+2Fc^2^)/3'
_refine_ls_weighting_scheme calc
_refine_ls_wR_factor_gt 0.1626
_refine_ls_wR_factor_ref 0.1656
_reflns_number_gt 3468
_reflns_number_total 3643
_reflns_threshold_expression >2sigma(I)
_cod_data_source_file cg101456w_si_001.cif
_cod_data_source_block natapic2
_cod_depositor_comments
;
The following automatic conversions were performed:

'_symmetry_cell_setting' value 'Triclinic' changed to 'triclinic'
according to /home/saulius/struct/CIF-dictionaries/cif_core.dic
dictionary named 'cif_core.dic' version 2.4.1 from
2010-06-29.

'_exptl_absorpt_correction_type' value 'Empirical'
changed to 'empirical' according to
/home/saulius/struct/CIF-dictionaries/cif_core.dic dictionary named
'cif_core.dic' version 2.4.1 from 2010-06-29.

Automatic conversion script
Id: cif_fix_values 1715 2011-07-08 13:25:40Z adriana 

The following automatic conversions were performed:

'_exptl_crystal_density_meas' value 'not measured' was changed to '?'
- the value is perceived as not measured.

Automatic conversion script
Id: cif_fix_values 3008 2015-01-20 13:52:24Z robertas 
;
_cod_original_sg_symbol_H-M P-1
_cod_database_code 4500346

loop_
_symmetry_equiv_pos_as_xyz
'x, y, z'
'-x, -y, -z'

loop_
_atom_site_label
_atom_site_type_symbol
_atom_site_fract_x
_atom_site_fract_y
_atom_site_fract_z
_atom_site_U_iso_or_equiv
_atom_site_adp_type
_atom_site_occupancy
_atom_site_symmetry_multiplicity
_atom_site_calc_flag
_atom_site_refinement_flags
Ta1 Ta 0.70089(3) 0.41495(3) 0.23853(3) 0.0316(3) Uani 1 1 d U
Ta2 Ta 0.74622(3) 0.67101(3) 0.23595(3) 0.0297(3) Uani 1 1 d U
O2 O 0.6993(5) 0.5193(5) 0.1615(4) 0.0339(15) Uani 1 1 d U
O1 O 0.7312(6) 0.5622(5) 0.3113(5) 0.0392(16) Uani 1 1 d U
O10 O 0.9307(6) 0.7248(6) 0.2648(5) 0.0431(17) Uani 1 1 d U
O9 O 0.8195(6) 0.7737(5) 0.1551(5) 0.0387(17) Uani 1 1 d U
O8 O 0.7387(6) 0.7897(5) 0.3305(4) 0.0361(16) Uani 1 1 d U
O4 O 0.6241(7) 0.3215(6) 0.3200(5) 0.0456(17) Uani 1 1 d U
O5 O 0.7589(6) 0.3092(5) 0.1634(4) 0.0385(15) Uani 1 1 d U
O7 O 0.5807(6) 0.6776(6) 0.2136(5) 0.0456(19) Uani 1 1 d U
O3 O 0.5240(6) 0.3239(5) 0.1902(5) 0.0435(17) Uani 1 1 d U
O6 O 0.8711(6) 0.4410(6) 0.2878(5) 0.0427(18) Uani 1 1 d U
C10 C 1.0124(8) 0.8199(8) 0.2361(7) 0.046(2) Uani 1 1 d U
C9 C 0.9518(9) 0.8091(8) 0.1451(7) 0.044(2) Uani 1 1 d U
C3 C 0.4497(9) 0.2301(8) 0.2241(8) 0.050(2) Uani 1 1 d U
Na1 Na 0.9336(3) 0.6225(3) 0.3797(3) 0.0530(11) Uani 1 1 d U
Na2 Na 0.5219(3) 0.3848(3) 0.0529(3) 0.0539(11) Uani 1 1 d U
O16 O 0.4378(5) 0.5375(6) 0.0774(4) 0.0475(18) Uani 1 1 d U
O14 O 0.6335(8) 0.2589(7) 0.0196(6) 0.079(2) Uani 1 1 d U
O13 O 0.7869(8) 0.4554(8) 0.4631(5) 0.076(2) Uani 1 1 d U
O11 O 0.8980(8) 0.7876(7) 0.4506(5) 0.075(2) Uani 1 1 d U
C4A C 0.4569(14) 0.1618(12) 0.3601(10) 0.087(5) Uani 1 1 d U
H4AA H 0.4837 0.1884 0.4165 0.130 Uiso 1 1 calc R
H4AB H 0.4978 0.1114 0.3380 0.130 Uiso 1 1 calc R
H4AC H 0.3679 0.1189 0.3527 0.130 Uiso 1 1 calc R
C9A C 0.9973(11) 0.9249(11) 0.1140(9) 0.069(4) Uani 1 1 d U
H9AA H 0.9574 0.9132 0.0608 0.104 Uiso 1 1 calc R
H9AB H 1.0864 0.9526 0.1123 0.104 Uiso 1 1 calc R
H9AC H 0.9771 0.9821 0.1491 0.104 Uiso 1 1 calc R
O12 O 1.1255(8) 0.6752(7) 0.4542(6) 0.087(3) Uani 1 1 d U
C5 C 0.8867(10) 0.3230(9) 0.1734(8) 0.048(2) Uani 1 1 d U
C6 C 0.9310(10) 0.3639(9) 0.2601(8) 0.058(3) Uani 1 1 d U
C7 C 0.5485(11) 0.7674(10) 0.2601(9) 0.065(3) Uani 1 1 d U
C3A C 0.4720(12) 0.1187(9) 0.1890(9) 0.075(4) Uani 1 1 d U
H3AA H 0.4467 0.0987 0.1322 0.113 Uiso 1 1 calc R
H3AB H 0.4240 0.0547 0.2147 0.113 Uiso 1 1 calc R
H3AC H 0.5593 0.1333 0.1982 0.113 Uiso 1 1 calc R
C4 C 0.4890(10) 0.2626(9) 0.3195(8) 0.052(2) Uani 1 1 d U
C3B C 0.3100(9) 0.2121(10) 0.2044(10) 0.085(4) Uani 1 1 d U
H3BA H 0.2884 0.1909 0.1472 0.128 Uiso 1 1 calc R
H3BB H 0.2990 0.2839 0.2238 0.128 Uiso 1 1 calc R
H3BC H 0.2570 0.1504 0.2301 0.128 Uiso 1 1 calc R
C10A C 1.1377(9) 0.8059(11) 0.2296(8) 0.073(4) Uani 1 1 d U
H10A H 1.1761 0.8131 0.2825 0.110 Uiso 1 1 calc R
H10B H 1.1917 0.8660 0.2031 0.110 Uiso 1 1 calc R
H10C H 1.1239 0.7298 0.1990 0.110 Uiso 1 1 calc R
C8 C 0.6230(11) 0.8025(10) 0.3405(8) 0.062(3) Uani 1 1 d U
C10B C 1.0288(11) 0.9327(9) 0.2896(8) 0.070(3) Uani 1 1 d U
H10D H 1.0667 0.9350 0.3417 0.105 Uiso 1 1 calc R
H10E H 0.9487 0.9379 0.2949 0.105 Uiso 1 1 calc R
H10F H 1.0817 0.9979 0.2666 0.105 Uiso 1 1 calc R
C5A C 0.8892(12) 0.2032(11) 0.1350(10) 0.086(4) Uani 1 1 d U
H5AA H 0.8451 0.1443 0.1659 0.129 Uiso 1 1 calc R
H5AB H 0.9744 0.2096 0.1345 0.129 Uiso 1 1 calc R
H5AC H 0.8497 0.1813 0.0809 0.129 Uiso 1 1 calc R
C6A C 0.8819(14) 0.2663(12) 0.3113(8) 0.071(4) Uani 1 1 d U
H6AA H 0.7934 0.2244 0.2978 0.106 Uiso 1 1 calc R
H6AB H 0.8982 0.3011 0.3673 0.106 Uiso 1 1 calc R
H6AC H 0.9236 0.2125 0.3007 0.106 Uiso 1 1 calc R
C5B C 0.9587(11) 0.4124(11) 0.1190(9) 0.075(4) Uani 1 1 d U
H5BA H 0.9590 0.4887 0.1397 0.112 Uiso 1 1 calc R
H5BB H 0.9181 0.3864 0.0651 0.112 Uiso 1 1 calc R
H5BC H 1.0433 0.4169 0.1188 0.112 Uiso 1 1 calc R
C9B C 0.9655(11) 0.7179(11) 0.0839(9) 0.068(3) Uani 1 1 d U
H9BA H 0.9252 0.7169 0.0330 0.102 Uiso 1 1 calc R
H9BB H 0.9275 0.6423 0.0997 0.102 Uiso 1 1 calc R
H9BC H 1.0527 0.7352 0.0793 0.102 Uiso 1 1 calc R
C4B C 0.4393(11) 0.3486(11) 0.3574(9) 0.071(3) Uani 1 1 d U
H4BA H 0.4655 0.3684 0.4141 0.106 Uiso 1 1 calc R
H4BB H 0.3496 0.3151 0.3490 0.106 Uiso 1 1 calc R
H4BC H 0.4705 0.4184 0.3339 0.106 Uiso 1 1 calc R
C13 C 0.7195(13) 0.5114(11) 0.5074(9) 0.080(4) Uani 1 1 d U
H13A H 0.6654 0.4584 0.5385 0.120 Uiso 1 1 calc R
H13B H 0.6702 0.5341 0.4714 0.120 Uiso 1 1 calc R
H13C H 0.7765 0.5802 0.5429 0.120 Uiso 1 1 calc R
C16 C 0.3100(9) 0.4920(11) 0.0892(9) 0.078(4) Uani 1 1 d U
H16A H 0.2809 0.5553 0.0985 0.118 Uiso 1 1 calc R
H16B H 0.2985 0.4529 0.1349 0.118 Uiso 1 1 calc R
H16C H 0.2633 0.4368 0.0422 0.118 Uiso 1 1 calc R
C7A C 0.6045(18) 0.8769(13) 0.2094(11) 0.109(5) Uani 1 1 d U
H7AA H 0.5577 0.8558 0.1575 0.163 Uiso 1 1 calc R
H7AB H 0.6909 0.8921 0.2028 0.163 Uiso 1 1 calc R
H7AC H 0.5976 0.9463 0.2385 0.163 Uiso 1 1 calc R
C8A C 0.6522(15) 0.9203(11) 0.3951(10) 0.091(4) Uani 1 1 d U
H8AA H 0.6919 0.9830 0.3662 0.137 Uiso 1 1 calc R
H8AB H 0.7072 0.9272 0.4412 0.137 Uiso 1 1 calc R
H8AC H 0.5759 0.9249 0.4125 0.137 Uiso 1 1 calc R
C12 C 1.2135(12) 0.7880(12) 0.4685(10) 0.100(5) Uani 1 1 d U
H12A H 1.2856 0.7908 0.5000 0.149 Uiso 1 1 calc R
H12B H 1.1792 0.8398 0.4972 0.149 Uiso 1 1 calc R
H12C H 1.2374 0.8123 0.4181 0.149 Uiso 1 1 calc R
C8B C 0.5574(13) 0.7062(12) 0.3950(10) 0.083(4) Uani 1 1 d U
H8BA H 0.5360 0.6287 0.3643 0.124 Uiso 1 1 calc R
H8BB H 0.4828 0.7151 0.4123 0.124 Uiso 1 1 calc R
H8BC H 0.6139 0.7171 0.4413 0.124 Uiso 1 1 calc R
C11 C 0.8994(15) 0.8475(11) 0.5281(9) 0.084(4) Uani 1 1 d U
H11A H 0.8753 0.9127 0.5242 0.126 Uiso 1 1 calc R
H11B H 0.9822 0.8762 0.5554 0.126 Uiso 1 1 calc R
H11C H 0.8418 0.7947 0.5577 0.126 Uiso 1 1 calc R
C7B C 0.4171(12) 0.7419(15) 0.2538(12) 0.119(6) Uani 1 1 d U
H7BA H 0.3760 0.6793 0.2826 0.179 Uiso 1 1 calc R
H7BB H 0.3842 0.7182 0.1982 0.179 Uiso 1 1 calc R
H7BC H 0.4030 0.8110 0.2764 0.179 Uiso 1 1 calc R
C14 C 0.6467(16) 0.1683(15) -0.0303(11) 0.126(7) Uani 1 1 d U
H14A H 0.7189 0.1561 -0.0105 0.188 Uiso 1 1 calc R
H14B H 0.6571 0.1871 -0.0834 0.188 Uiso 1 1 calc R
H14C H 0.5735 0.0978 -0.0323 0.188 Uiso 1 1 calc R
O15 O 0.3329(7) 0.2334(6) -0.0216(5) 0.074(2) Uani 1 1 d U
C6B C 1.0729(11) 0.4310(13) 0.2801(9) 0.089(4) Uani 1 1 d U
H6BA H 1.1025 0.4903 0.2470 0.133 Uiso 1 1 calc R
H6BB H 1.1142 0.3770 0.2701 0.133 Uiso 1 1 calc R
H6BC H 1.0906 0.4678 0.3358 0.133 Uiso 1 1 calc R
C15 C 0.2957(13) 0.1142(11) -0.0178(10) 0.095(5) Uani 1 1 d U
H15A H 0.2186 0.0704 -0.0513 0.142 Uiso 1 1 calc R
H15B H 0.2838 0.1031 0.0368 0.142 Uiso 1 1 calc R
H15C H 0.3590 0.0869 -0.0362 0.142 Uiso 1 1 calc R

loop_
_atom_site_aniso_label
_atom_site_aniso_U_11
_atom_site_aniso_U_22
_atom_site_aniso_U_33
_atom_site_aniso_U_23
_atom_site_aniso_U_13
_atom_site_aniso_U_12
Ta1 0.0229(4) 0.0269(4) 0.0369(7) -0.0064(3) -0.0047(3) 0.0054(2)
Ta2 0.0185(4) 0.0263(4) 0.0351(7) -0.0056(3) -0.0036(3) 0.0030(2)
O2 0.016(3) 0.027(3) 0.045(4) -0.006(2) -0.001(3) -0.002(2)
O1 0.032(3) 0.027(3) 0.050(5) -0.009(2) -0.005(3) 0.008(3)
O10 0.014(3) 0.042(3) 0.058(5) -0.005(3) -0.008(3) 0.001(2)
O9 0.020(3) 0.035(3) 0.050(5) 0.001(3) -0.002(3) 0.002(3)
O8 0.036(3) 0.032(3) 0.028(5) -0.014(3) -0.003(3) 0.007(3)
O4 0.041(4) 0.038(3) 0.052(5) 0.003(3) 0.002(3) 0.011(3)
O5 0.032(3) 0.039(3) 0.036(5) -0.009(3) 0.002(3) 0.009(3)
O7 0.032(3) 0.041(4) 0.060(6) -0.011(3) -0.010(3) 0.018(3)
O3 0.025(3) 0.026(3) 0.063(5) -0.001(3) -0.011(3) -0.004(2)
O6 0.026(3) 0.042(3) 0.054(5) -0.015(3) -0.012(3) 0.016(3)
C10 0.013(4) 0.043(5) 0.058(7) -0.006(4) -0.003(4) -0.008(4)
C9 0.026(4) 0.044(5) 0.051(6) 0.003(4) 0.011(4) 0.003(4)
C3 0.025(4) 0.036(5) 0.070(6) -0.005(4) 0.008(5) -0.005(4)
Na1 0.049(2) 0.052(2) 0.045(3) -0.0142(17) -0.0203(18) 0.0162(17)
Na2 0.054(2) 0.047(2) 0.051(3) -0.0081(17) -0.015(2) 0.0169(17)
O16 0.033(3) 0.063(4) 0.040(6) -0.003(3) 0.000(3) 0.015(3)
O14 0.091(6) 0.075(5) 0.069(6) -0.028(4) -0.022(5) 0.048(4)
O13 0.096(6) 0.106(5) 0.042(5) 0.003(4) 0.002(4) 0.060(4)
O11 0.096(6) 0.086(5) 0.043(6) -0.031(4) -0.024(5) 0.052(5)
C4A 0.075(9) 0.067(7) 0.102(12) 0.034(8) 0.016(9) 0.002(7)
C9A 0.042(7) 0.062(6) 0.086(12) 0.027(7) 0.013(7) -0.007(5)
O12 0.084(5) 0.070(5) 0.088(8) -0.031(4) -0.059(5) 0.031(4)
C5 0.041(5) 0.047(5) 0.055(7) -0.012(4) 0.001(5) 0.025(4)
C6 0.050(5) 0.057(6) 0.072(7) -0.012(4) -0.022(5) 0.038(5)
C7 0.053(6) 0.065(6) 0.085(8) -0.019(5) -0.004(6) 0.045(5)
C3A 0.079(8) 0.023(5) 0.106(11) -0.008(5) 0.006(8) 0.008(5)
C4 0.038(5) 0.042(5) 0.068(6) 0.005(4) 0.004(5) 0.006(4)
C3B 0.020(4) 0.056(6) 0.152(14) 0.018(7) -0.006(6) -0.015(4)
C10A 0.017(5) 0.105(9) 0.078(12) 0.005(7) 0.006(5) 0.006(5)
C8 0.060(6) 0.074(6) 0.056(7) -0.017(4) 0.008(5) 0.041(5)
C10B 0.053(7) 0.047(5) 0.066(9) -0.021(5) -0.001(6) -0.019(5)
C5A 0.071(8) 0.067(6) 0.124(13) -0.025(6) -0.014(8) 0.050(6)
C6A 0.108(10) 0.092(8) 0.038(9) 0.002(6) 0.002(7) 0.070(7)
C5B 0.047(7) 0.075(7) 0.082(10) -0.009(7) 0.013(7) 0.008(6)
C9B 0.045(7) 0.080(7) 0.063(9) -0.023(6) 0.002(6) 0.018(6)
C4B 0.055(7) 0.077(7) 0.071(10) -0.003(7) 0.011(7) 0.022(6)
C13 0.092(10) 0.080(8) 0.072(12) 0.002(7) 0.018(7) 0.039(7)
C16 0.028(5) 0.090(8) 0.098(14) -0.012(8) -0.002(6) 0.012(5)
C7A 0.142(12) 0.071(8) 0.112(14) 0.006(8) -0.025(10) 0.047(9)
C8A 0.123(12) 0.078(7) 0.087(12) -0.017(6) 0.016(8) 0.066(8)
C12 0.060(7) 0.101(9) 0.103(14) -0.002(9) -0.023(8) 0.002(6)
C8B 0.074(8) 0.087(7) 0.083(11) 0.003(7) 0.043(8) 0.027(7)
C11 0.140(12) 0.076(8) 0.035(9) -0.005(6) -0.004(9) 0.046(8)
C7B 0.057(6) 0.132(12) 0.160(17) -0.042(10) -0.025(7) 0.056(7)
C14 0.112(12) 0.152(14) 0.119(16) -0.065(10) -0.046(11) 0.096(11)
O15 0.069(5) 0.064(4) 0.068(7) -0.010(4) -0.026(4) 0.014(4)
C6B 0.045(5) 0.118(10) 0.099(13) -0.023(8) -0.017(6) 0.044(6)
C15 0.073(9) 0.073(6) 0.108(14) 0.014(8) -0.014(8) -0.003(6)

loop_
_atom_type_symbol
_atom_type_description
_atom_type_scat_dispersion_real
_atom_type_scat_dispersion_imag
_atom_type_scat_source
C C 0.0033 0.0016 'International Tables Vol C Tables 4.2.6.8 and 6.1.1.4'
H H 0.0000 0.0000 'International Tables Vol C Tables 4.2.6.8 and 6.1.1.4'
O O 0.0106 0.0060 'International Tables Vol C Tables 4.2.6.8 and 6.1.1.4'
Na Na 0.0362 0.0249 'International Tables Vol C Tables 4.2.6.8 and 6.1.1.4'
Ta Ta -0.7052 6.5227 'International Tables Vol C Tables 4.2.6.8 and 6.1.1.4'

loop_
_geom_angle_atom_site_label_1
_geom_angle_atom_site_label_2
_geom_angle_atom_site_label_3
_geom_angle
_geom_angle_site_symmetry_1
_geom_angle_site_symmetry_3
O1 Ta1 O4 91.9(3) . .
O1 Ta1 O2 78.8(3) . .
O4 Ta1 O2 151.4(3) . .
O1 Ta1 O3 116.0(3) . .
O4 Ta1 O3 76.5(3) . .
O2 Ta1 O3 83.4(3) . .
O1 Ta1 O5 151.8(3) . .
O4 Ta1 O5 104.6(3) . .
O2 Ta1 O5 95.5(3) . .
O3 Ta1 O5 90.3(3) . .
O1 Ta1 O6 82.2(3) . .
O4 Ta1 O6 90.2(3) . .
O2 Ta1 O6 114.8(3) . .
O3 Ta1 O6 157.4(3) . .
O5 Ta1 O6 75.2(3) . .
O1 Ta1 Ta2 39.2(2) . .
O4 Ta1 Ta2 127.7(2) . .
O2 Ta1 Ta2 39.87(19) . .
O3 Ta1 Ta2 105.18(17) . .
O5 Ta1 Ta2 127.45(18) . .
O6 Ta1 Ta2 97.42(19) . .
O1 Ta1 Na1 40.7(2) . .
O4 Ta1 Na1 92.2(2) . .
O2 Ta1 Na1 97.72(18) . .
O3 Ta1 Na1 154.6(2) . .
O5 Ta1 Na1 114.66(19) . .
O6 Ta1 Na1 41.5(2) . .
Ta2 Ta1 Na1 63.83(6) . .
O1 Ta1 Na2 113.1(2) . .
O4 Ta1 Na2 120.1(2) . .
O2 Ta1 Na2 44.29(18) . .
O3 Ta1 Na2 43.7(2) . .
O5 Ta1 Na2 78.3(2) . .
O6 Ta1 Na2 143.9(3) . .
Ta2 Ta1 Na2 79.73(6) . .
Na1 Ta1 Na2 141.93(8) . .
O1 Ta2 O2 78.5(3) . .
O1 Ta2 O7 108.5(3) . .
O2 Ta2 O7 92.3(3) . .
O1 Ta2 O10 85.0(3) . .
O2 Ta2 O10 105.0(3) . .
O7 Ta2 O10 160.1(3) . .
O1 Ta2 O9 159.3(3) . .
O2 Ta2 O9 96.2(3) . .
O7 Ta2 O9 91.6(3) . .
O10 Ta2 O9 76.9(3) . .
O1 Ta2 O8 87.7(3) . .
O2 Ta2 O8 158.8(3) . .
O7 Ta2 O8 76.8(3) . .
O10 Ta2 O8 89.6(3) . .
O9 Ta2 O8 102.1(3) . .
O1 Ta2 Ta1 39.0(2) . .
O2 Ta2 Ta1 39.79(19) . .
O7 Ta2 Ta1 106.69(19) . .
O10 Ta2 Ta1 93.04(19) . .
O9 Ta2 Ta1 131.1(2) . .
O8 Ta2 Ta1 125.85(18) . .
O1 Ta2 Na1 41.2(2) . .
O2 Ta2 Na1 98.12(19) . .
O7 Ta2 Na1 143.4(2) . .
O10 Ta2 Na1 44.7(2) . .
O9 Ta2 Na1 121.64(19) . .
O8 Ta2 Na1 81.25(19) . .
Ta1 Ta2 Na1 64.33(6) . .
Ta2 O2 Ta1 100.3(3) . .
Ta2 O2 Na2 138.8(3) . .
Ta1 O2 Na2 103.3(2) . .
Ta1 O1 Ta2 101.9(4) . .
Ta1 O1 Na1 106.8(3) . .
Ta2 O1 Na1 105.9(3) . .
C10 O10 Ta2 120.0(6) . .
C10 O10 Na1 136.6(6) . .
Ta2 O10 Na1 100.7(3) . .
C9 O9 Ta2 119.4(6) . .
C8 O8 Ta2 118.3(6) . .
C4 O4 Ta1 122.5(7) . .
C5 O5 Ta1 118.6(6) . .
C7 O7 Ta2 120.1(6) . .
C3 O3 Ta1 118.7(6) . .
C3 O3 Na2 135.2(6) . .
Ta1 O3 Na2 103.4(3) . .
C6 O6 Ta1 120.6(6) . .
C6 O6 Na1 134.4(6) . .
Ta1 O6 Na1 104.7(3) . .
O10 C10 C10B 111.0(10) . .
O10 C10 C10A 108.8(9) . .
C10B C10 C10A 110.9(9) . .
O10 C10 C9 105.0(7) . .
C10B C10 C9 113.2(9) . .
C10A C10 C9 107.7(10) . .
O9 C9 C9B 107.4(8) . .
O9 C9 C9A 109.2(8) . .
C9B C9 C9A 108.5(11) . .
O9 C9 C10 102.2(8) . .
C9B C9 C10 115.6(9) . .
C9A C9 C10 113.4(9) . .
O3 C3 C3A 109.5(10) . .
O3 C3 C3B 108.0(9) . .
C3A C3 C3B 110.6(9) . .
O3 C3 C4 107.7(8) . .
C3A C3 C4 109.8(10) . .
C3B C3 C4 111.1(10) . .
O12 Na1 O6 114.0(3) . .
O12 Na1 O1 175.9(4) . .
O6 Na1 O1 66.3(2) . .
O12 Na1 O11 92.5(3) . .
O6 Na1 O11 153.1(3) . .
O1 Na1 O11 87.0(3) . .
O12 Na1 O10 117.0(3) . .
O6 Na1 O10 89.3(3) . .
O1 Na1 O10 66.9(2) . .
O11 Na1 O10 81.7(3) . .
O12 Na1 O13 99.0(3) . .
O6 Na1 O13 75.3(3) . .
O1 Na1 O13 77.1(3) . .
O11 Na1 O13 97.5(3) . .
O10 Na1 O13 144.0(3) . .
O12 Na1 Ta2 150.7(3) . .
O6 Na1 Ta2 79.93(19) . .
O1 Na1 Ta2 32.94(18) . .
O11 Na1 Ta2 78.3(2) . .
O10 Na1 Ta2 34.62(15) . .
O13 Na1 Ta2 109.6(2) . .
O12 Na1 Ta1 147.7(2) . .
O6 Na1 Ta1 33.83(16) . .
O1 Na1 Ta1 32.46(18) . .
O11 Na1 Ta1 119.4(2) . .
O10 Na1 Ta1 75.27(18) . .
O13 Na1 Ta1 74.0(2) . .
Ta2 Na1 Ta1 51.84(5) . .
O14 Na2 O16 170.1(3) . .
O14 Na2 O15 89.8(3) . .
O16 Na2 O15 96.1(3) . .
O14 Na2 O16 91.7(3) . 2_665
O16 Na2 O16 80.9(3) . 2_665
O15 Na2 O16 85.7(3) . 2_665
O14 Na2 O3 83.8(3) . .
O16 Na2 O3 102.4(3) . .
O15 Na2 O3 103.5(3) . .
O16 Na2 O3 169.7(2) 2_665 .
O14 Na2 O2 90.7(3) . .
O16 Na2 O2 85.5(2) . .
O15 Na2 O2 165.6(3) . .
O16 Na2 O2 108.7(2) 2_665 .
O3 Na2 O2 62.2(2) . .
O14 Na2 Ta1 76.4(2) . .
O16 Na2 Ta1 104.5(2) . .
O15 Na2 Ta1 134.5(2) . .
O16 Na2 Ta1 136.84(18) 2_665 .
O3 Na2 Ta1 32.93(14) . .
O2 Na2 Ta1 32.39(14) . .
O14 Na2 Na2 130.9(3) . 2_665
O16 Na2 Na2 41.39(18) . 2_665
O15 Na2 Na2 91.1(2) . 2_665
O16 Na2 Na2 39.51(17) 2_665 2_665
O3 Na2 Na2 142.8(3) . 2_665
O2 Na2 Na2 99.40(19) . 2_665
Ta1 Na2 Na2 130.51(16) . 2_665
C16 O16 Na2 112.4(6) . .
C16 O16 Na2 112.9(7) . 2_665
Na2 O16 Na2 99.1(3) . 2_665
C14 O14 Na2 149.7(8) . .
C13 O13 Na1 104.2(7) . .
C11 O11 Na1 142.7(7) . .
C12 O12 Na1 122.7(8) . .
O5 C5 C6 107.8(9) . .
O5 C5 C5B 106.7(9) . .
C6 C5 C5B 113.6(9) . .
O5 C5 C5A 105.5(9) . .
C6 C5 C5A 116.7(10) . .
C5B C5 C5A 105.8(11) . .
O6 C6 C5 105.2(8) . .
O6 C6 C6A 102.8(10) . .
C5 C6 C6A 113.6(10) . .
O6 C6 C6B 108.2(9) . .
C5 C6 C6B 115.7(11) . .
C6A C6 C6B 110.3(10) . .
C7B C7 O7 113.4(11) . .
C7B C7 C8 120.8(14) . .
O7 C7 C8 107.6(8) . .
C7B C7 C7A 103.3(12) . .
O7 C7 C7A 101.5(11) . .
C8 C7 C7A 108.4(11) . .
O4 C4 C4B 108.7(9) . .
O4 C4 C4A 111.3(10) . .
C4B C4 C4A 111.2(12) . .
O4 C4 C3 99.6(8) . .
C4B C4 C3 110.7(10) . .
C4A C4 C3 114.5(10) . .
O8 C8 C7 108.5(10) . .
O8 C8 C8A 107.0(10) . .
C7 C8 C8A 123.5(11) . .
O8 C8 C8B 102.4(9) . .
C7 C8 C8B 108.9(11) . .
C8A C8 C8B 104.6(13) . .
C15 O15 Na2 123.3(7) . .

loop_
_geom_bond_atom_site_label_1
_geom_bond_atom_site_label_2
_geom_bond_distance
_geom_bond_site_symmetry_2
Ta1 O1 1.950(7) .
Ta1 O4 1.957(7) .
Ta1 O2 1.973(6) .
Ta1 O3 2.003(6) .
Ta1 O5 2.003(6) .
Ta1 O6 2.001(6) .
Ta1 Ta2 3.0334(8) .
Ta1 Na1 3.477(4) .
Ta1 Na2 3.584(4) .
Ta2 O1 1.958(7) .
Ta2 O2 1.977(6) .
Ta2 O7 1.974(6) .
Ta2 O10 2.002(6) .
Ta2 O9 2.002(7) .
Ta2 O8 2.034(7) .
Ta2 Na1 3.462(4) .
O2 Na2 2.572(7) .
O1 Na1 2.370(8) .
O10 C10 1.377(12) .
O10 Na1 2.479(9) .
O9 C9 1.451(12) .
O8 C8 1.420(13) .
O4 C4 1.457(13) .
O5 C5 1.426(12) .
O7 C7 1.440(14) .
O3 C3 1.384(12) .
O3 Na2 2.545(9) .
O6 C6 1.416(13) .
O6 Na1 2.381(8) .
C10 C10B 1.493(16) .
C10 C10A 1.531(14) .
C10 C9 1.632(16) .
C9 C9B 1.473(16) .
C9 C9A 1.518(15) .
C3 C3A 1.539(15) .
C3 C3B 1.563(15) .
C3 C4 1.606(18) .
Na1 O12 2.326(8) .
Na1 O11 2.397(9) .
Na1 O13 2.756(10) .
Na2 O14 2.395(9) .
Na2 O16 2.428(8) .
Na2 O15 2.435(8) .
Na2 O16 2.523(8) 2_665
Na2 Na2 3.768(7) 2_665
O16 C16 1.407(12) .
O16 Na2 2.523(8) 2_665
O14 C14 1.364(16) .
O13 C13 1.396(15) .
O11 C11 1.402(16) .
C4A C4 1.452(16) .
O12 C12 1.369(15) .
C5 C6 1.480(17) .
C5 C5B 1.563(17) .
C5 C5A 1.543(15) .
C6 C6A 1.542(17) .
C6 C6B 1.537(16) .
C7 C7B 1.429(17) .
C7 C8 1.495(19) .
C7 C7A 1.65(2) .
C4 C4B 1.471(16) .
C8 C8A 1.520(18) .
C8 C8B 1.600(18) .
O15 C15 1.393(14) .
